data_7713394
loop_
_publ_author_name
'Kouck&#xfd;, Filip'
'Kotek, Jan'
'C&#xed;sa&#x159;ov&#xe1;, Ivana'
'Havl&#xed;&#x10d;kov&#xe1;, Jana'
'Kub&#xed;&#x10d;ek, Vojt&#x11b;ch'
'Hermann, Petr'

_publ_section_title
;
 Transition metal complexes of cyclam with two
 2,2,2-trifluoroethylphosphinate pendant arms as probes for <sup>19</sup>F
 magnetic resonance imaging.
;
_journal_name_full 'Dalton transactions (Cambridge, England : 2003)'
_journal_paper_doi 10.1039/d3dt01420g
_journal_year 2023
_chemical_formula_moiety 'C16 H32 F6 N4 O4 P2, 4(C2 H4 O2)'
_chemical_formula_sum 'C24 H48 F6 N4 O12 P2'
_chemical_formula_weight 760.60
_space_group_crystal_system monoclinic
_space_group_IT_number 14
_space_group_name_Hall '-P 2ybc'
_space_group_name_H-M_alt 'P 1 21/c 1'
_atom_sites_solution_hydrogens mixed
_atom_sites_solution_primary direct
_atom_sites_solution_secondary difmap
_audit_creation_method SHELXL-2014/7
_audit_update_record
;
2023-05-10 deposited with the CCDC.	2023-06-16 downloaded from the CCDC.
;
_cell_angle_alpha 90
_cell_angle_beta 90.755(2)
_cell_angle_gamma 90
_cell_formula_units_Z 2
_cell_length_a 8.1091(3)
_cell_length_b 19.7189(8)
_cell_length_c 10.8818(5)
_cell_measurement_reflns_used 6896
_cell_measurement_temperature 150(2)
_cell_measurement_theta_max 27.4869
_cell_measurement_theta_min 2.7161
_cell_volume 1739.88(12)
_computing_cell_refinement 'SAINT V8.37A (Bruker AXS Inc., 2015)'
_computing_data_collection 'Bruker Instrument Service v2016.1.0.1'
_computing_data_reduction 'SAINT V8.37A (Bruker AXS Inc., 2015)'
_computing_molecular_graphics 'shelXle (C.B. Huebschle, rev 758)'
_computing_structure_refinement 'SHELXL-2014/7 (Sheldrick, 2014)'
_computing_structure_solution 'XT, VERSION 2014/5'
_diffrn_ambient_temperature 150(2)
_diffrn_detector_area_resol_mean 8.3333
_diffrn_measured_fraction_theta_full 1.000
_diffrn_measured_fraction_theta_max 0.999
_diffrn_measurement_device_type 'Bruker APEX-II CCD'
_diffrn_measurement_method '\f and \w scans'
_diffrn_radiation_monochromator graphite
_diffrn_radiation_source 'fine-focus sealed tube'
_diffrn_radiation_type MoK\a
_diffrn_radiation_wavelength 0.71073
_diffrn_reflns_av_R_equivalents 0.0177
_diffrn_reflns_av_unetI/netI 0.0178
_diffrn_reflns_Laue_measured_fraction_full 1.000
_diffrn_reflns_Laue_measured_fraction_max 0.999
_diffrn_reflns_limit_h_max 10
_diffrn_reflns_limit_h_min -10
_diffrn_reflns_limit_k_max 24
_diffrn_reflns_limit_k_min -25
_diffrn_reflns_limit_l_max 13
_diffrn_reflns_limit_l_min -14
_diffrn_reflns_number 13629
_diffrn_reflns_point_group_measured_fraction_full 1.000
_diffrn_reflns_point_group_measured_fraction_max 0.999
_diffrn_reflns_theta_full 25.242
_diffrn_reflns_theta_max 27.516
_diffrn_reflns_theta_min 2.066
_exptl_absorpt_coefficient_mu 0.219
_exptl_absorpt_correction_T_max 0.95
_exptl_absorpt_correction_T_min 0.88
_exptl_absorpt_correction_type multi-scan
_exptl_absorpt_process_details
;
SADABS-2014/5 - Bruker AXS area detector scaling and absorption correction
;
_exptl_crystal_colour colourless
_exptl_crystal_density_diffrn 1.452
_exptl_crystal_description prism
_exptl_crystal_F_000 800
_exptl_crystal_size_max 0.414
_exptl_crystal_size_mid 0.369
_exptl_crystal_size_min 0.258
_refine_diff_density_max 0.347
_refine_diff_density_min -0.300
_refine_diff_density_rms 0.046
_refine_ls_extinction_method none
_refine_ls_goodness_of_fit_ref 1.033
_refine_ls_hydrogen_treatment mixed
_refine_ls_matrix_type full
_refine_ls_number_parameters 235
_refine_ls_number_reflns 4007
_refine_ls_number_restraints 0
_refine_ls_restrained_S_all 1.033
_refine_ls_R_factor_all 0.0376
_refine_ls_R_factor_gt 0.0317
_refine_ls_shift/su_max 0.001
_refine_ls_shift/su_mean 0.000
_refine_ls_structure_factor_coef Fsqd
_refine_ls_weighting_details 'w=1/[\s^2^(Fo^2^)+(0.0394P)^2^+0.7850P] where P=(Fo^2^+2Fc^2^)/3'
_refine_ls_weighting_scheme calc
_refine_ls_wR_factor_gt 0.0804
_refine_ls_wR_factor_ref 0.0842
_reflns_Friedel_coverage 0.000
_reflns_number_gt 3515
_reflns_number_total 4007
_reflns_threshold_expression 'I > 2\s(I)'
_cod_data_source_file d3dt01420g2.cif
_cod_data_source_block campf2
_cod_depositor_comments
;
The following automatic conversions were performed:

data item '_exptl_absorpt_correction_type' value 'Multi-Scan' was
changed to 'multi-scan' in accordance with the
/home/data/users/saulius/crontab/automatic-downloads/rss-feeds/RSC/lib/dictionaries/cif_core.dic
dictionary named 'cif_core.dic' version 2.4.2 last updated on
2011-04-26.

Automatic conversion script
Id: cif_fix_values 8170 2020-07-09 18:12:32Z antanas 
;
_cod_original_sg_symbol_H-M 'P 21/c'
_cod_database_code 7713394
_shelx_shelxl_version_number 2014/7
_shelx_space_group_comment
;
The symmetry employed for this shelxl refinement is uniquely defined
by the following loop, which should always be used as a source of
symmetry information in preference to the above space-group names.
They are only intended as comments.
;
_shelx_estimated_absorpt_t_min 0.915
_shelx_estimated_absorpt_t_max 0.946

loop_
_space_group_symop_operation_xyz
'x, y, z'
'-x, y+1/2, -z+1/2'
'-x, -y, -z'
'x, -y-1/2, z-1/2'

loop_
_atom_site_label
_atom_site_type_symbol
_atom_site_fract_x
_atom_site_fract_y
_atom_site_fract_z
_atom_site_U_iso_or_equiv
_atom_site_adp_type
_atom_site_occupancy
_atom_site_site_symmetry_order
_atom_site_calc_flag
_atom_site_refinement_flags_posn
_atom_site_refinement_flags_adp
_atom_site_refinement_flags_occupancy
_atom_site_disorder_assembly
_atom_site_disorder_group
N1 N 0.30564(13) 0.56106(5) 0.42828(11) 0.0227(2) Uani 1 1 d . . . . .
C2 C 0.19557(16) 0.54993(7) 0.53330(15) 0.0308(3) Uani 1 1 d . . . . .
H21 H 0.1572 0.5023 0.5323 0.037 Uiso 1 1 calc R U . . .
H22 H 0.0975 0.5794 0.5238 0.037 Uiso 1 1 calc R U . . .
C3 C 0.27777(18) 0.56447(7) 0.65590(14) 0.0312(3) Uani 1 1 d . . . . .
H31 H 0.3156 0.6122 0.6586 0.037 Uiso 1 1 calc R U . . .
H32 H 0.1982 0.5575 0.7229 0.037 Uiso 1 1 calc R U . . .
N4 N 0.42037(15) 0.51821(6) 0.67262(10) 0.0238(2) Uani 1 1 d . . . . .
H41 H 0.384(2) 0.4741(10) 0.6711(16) 0.037(5) Uiso 1 1 d . . . . .
H42 H 0.485(2) 0.5243(9) 0.6112(16) 0.030(4) Uiso 1 1 d . . . . .
C5 C 0.5248(2) 0.52759(8) 0.78475(12) 0.0350(4) Uani 1 1 d . . . . .
H51 H 0.4547 0.5260 0.8585 0.042 Uiso 1 1 calc R U . . .
H52 H 0.5789 0.5726 0.7821 0.042 Uiso 1 1 calc R U . . .
C6 C 0.6547(2) 0.47270(8) 0.79331(14) 0.0407(4) Uani 1 1 d . . . . .
H61 H 0.5986 0.4284 0.8023 0.049 Uiso 1 1 calc R U . . .
H62 H 0.7217 0.4804 0.8687 0.049 Uiso 1 1 calc R U . . .
C7 C 0.77014(19) 0.46837(8) 0.68461(15) 0.0358(4) Uani 1 1 d . . . . .
H71 H 0.8104 0.5145 0.6655 0.043 Uiso 1 1 calc R U . . .
H72 H 0.8669 0.4405 0.7086 0.043 Uiso 1 1 calc R U . . .
C8 C 0.34230(16) 0.63470(6) 0.41287(13) 0.0243(3) Uani 1 1 d . . . . .
H81 H 0.2757 0.6616 0.4709 0.029 Uiso 1 1 calc R U . . .
H82 H 0.3129 0.6491 0.3282 0.029 Uiso 1 1 calc R U . . .
P1 P 0.56089(4) 0.64981(2) 0.44232(3) 0.01679(9) Uani 1 1 d . . . . .
O11 O 0.65634(12) 0.61517(5) 0.34263(9) 0.0265(2) Uani 1 1 d . . . . .
O12 O 0.60120(11) 0.62828(5) 0.57144(8) 0.0231(2) Uani 1 1 d . . . . .
C9 C 0.60001(16) 0.74035(6) 0.42376(11) 0.0210(3) Uani 1 1 d . . . . .
H91 H 0.7182 0.7486 0.4423 0.025 Uiso 1 1 calc R U . . .
H92 H 0.5813 0.7519 0.3361 0.025 Uiso 1 1 calc R U . . .
C10 C 0.50182(17) 0.78849(6) 0.49897(12) 0.0222(3) Uani 1 1 d . . . . .
F1 F 0.55161(12) 0.85301(4) 0.48547(9) 0.0374(2) Uani 1 1 d . . . . .
F2 F 0.50897(14) 0.77580(5) 0.61904(8) 0.0419(2) Uani 1 1 d . . . . .
F3 F 0.34131(11) 0.78811(5) 0.46858(11) 0.0481(3) Uani 1 1 d . . . . .
C1A C 0.9812(2) 0.60708(8) -0.01335(14) 0.0336(3) Uani 1 1 d . . . . .
H11A H 1.0411 0.5662 -0.0376 0.040 Uiso 1 1 calc R U . . .
H12A H 1.0602 0.6430 0.0078 0.040 Uiso 1 1 calc R U . . .
H13A H 0.9104 0.6222 -0.0817 0.040 Uiso 1 1 calc R U . . .
C2A C 0.87722(16) 0.59170(7) 0.09586(13) 0.0246(3) Uani 1 1 d . . . . .
O21A O 0.85835(15) 0.64425(5) 0.16864(11) 0.0363(3) Uani 1 1 d . . . . .
H21A H 0.792(3) 0.6331(12) 0.229(2) 0.065(7) Uiso 1 1 d . . . . .
O22A O 0.81490(16) 0.53726(5) 0.11500(11) 0.0419(3) Uani 1 1 d . . . . .
C1B C 1.08822(17) 0.73227(8) 0.74019(14) 0.0298(3) Uani 1 1 d . . . . .
H11B H 1.1667 0.7603 0.6950 0.036 Uiso 1 1 calc R U . . .
H12B H 1.1472 0.6949 0.7807 0.036 Uiso 1 1 calc R U . . .
H13B H 1.0335 0.7601 0.8022 0.036 Uiso 1 1 calc R U . . .
C2B C 0.96173(16) 0.70409(7) 0.65258(12) 0.0221(3) Uani 1 1 d . . . . .
O21B O 0.83438(13) 0.67663(6) 0.70984(9) 0.0301(2) Uani 1 1 d . . . . .
H21B H 0.760(3) 0.6606(11) 0.654(2) 0.060(6) Uiso 1 1 d . . . . .
O22B O 0.97438(13) 0.70498(6) 0.54237(9) 0.0316(2) Uani 1 1 d . . . . .

loop_
_atom_site_aniso_label
_atom_site_aniso_U_11
_atom_site_aniso_U_22
_atom_site_aniso_U_33
_atom_site_aniso_U_23
_atom_site_aniso_U_13
_atom_site_aniso_U_12
N1 0.0181(5) 0.0174(5) 0.0324(6) 0.0047(4) -0.0038(4) -0.0030(4)
C2 0.0174(6) 0.0200(6) 0.0554(10) 0.0069(6) 0.0098(6) -0.0001(5)
C3 0.0362(8) 0.0161(6) 0.0419(8) -0.0007(6) 0.0233(6) 0.0003(5)
N4 0.0357(6) 0.0165(5) 0.0195(5) -0.0025(4) 0.0077(5) -0.0033(5)
C5 0.0625(10) 0.0269(7) 0.0158(6) -0.0036(5) 0.0030(6) -0.0189(7)
C6 0.0631(11) 0.0328(8) 0.0256(7) 0.0084(6) -0.0220(7) -0.0188(8)
C7 0.0315(8) 0.0287(7) 0.0466(9) 0.0077(7) -0.0221(7) -0.0084(6)
C8 0.0213(6) 0.0170(6) 0.0346(7) 0.0065(5) -0.0031(5) -0.0003(5)
P1 0.01859(15) 0.01253(15) 0.01934(17) 0.00114(11) 0.00281(11) -0.00178(11)
O11 0.0306(5) 0.0193(4) 0.0300(5) -0.0057(4) 0.0104(4) -0.0032(4)
O12 0.0248(5) 0.0203(4) 0.0242(5) 0.0072(4) -0.0011(4) -0.0054(4)
C9 0.0291(6) 0.0154(6) 0.0185(6) 0.0024(5) 0.0044(5) -0.0031(5)
C10 0.0274(6) 0.0161(6) 0.0230(6) 0.0003(5) -0.0027(5) -0.0012(5)
F1 0.0532(6) 0.0134(4) 0.0455(5) -0.0004(3) 0.0023(4) -0.0019(4)
F2 0.0735(7) 0.0324(5) 0.0199(4) -0.0027(4) 0.0048(4) 0.0061(5)
F3 0.0281(5) 0.0369(5) 0.0789(8) -0.0189(5) -0.0138(5) 0.0097(4)
C1A 0.0373(8) 0.0326(8) 0.0313(8) 0.0049(6) 0.0117(6) 0.0003(6)
C2A 0.0243(6) 0.0229(6) 0.0266(7) 0.0039(5) 0.0038(5) 0.0031(5)
O21A 0.0426(6) 0.0290(5) 0.0377(6) -0.0069(4) 0.0186(5) -0.0119(5)
O22A 0.0573(7) 0.0213(5) 0.0478(7) 0.0004(5) 0.0252(6) -0.0038(5)
C1B 0.0259(7) 0.0332(7) 0.0301(7) -0.0033(6) -0.0014(5) -0.0030(6)
C2B 0.0229(6) 0.0197(6) 0.0237(6) -0.0005(5) 0.0020(5) 0.0031(5)
O21B 0.0283(5) 0.0412(6) 0.0207(5) 0.0040(4) -0.0006(4) -0.0100(4)
O22B 0.0319(5) 0.0403(6) 0.0226(5) -0.0042(4) 0.0057(4) -0.0048(4)

loop_
_atom_type_symbol
_atom_type_description
_atom_type_scat_dispersion_real
_atom_type_scat_dispersion_imag
_atom_type_scat_source
C C 0.0033 0.0016 'International Tables Vol C Tables 4.2.6.8 and 6.1.1.4'
H H 0.0000 0.0000 'International Tables Vol C Tables 4.2.6.8 and 6.1.1.4'
N N 0.0061 0.0033 'International Tables Vol C Tables 4.2.6.8 and 6.1.1.4'
O O 0.0106 0.0060 'International Tables Vol C Tables 4.2.6.8 and 6.1.1.4'
F F 0.0171 0.0103 'International Tables Vol C Tables 4.2.6.8 and 6.1.1.4'
P P 0.1023 0.0942 'International Tables Vol C Tables 4.2.6.8 and 6.1.1.4'

loop_
_geom_angle_atom_site_label_1
_geom_angle_atom_site_label_2
_geom_angle_atom_site_label_3
_geom_angle
_geom_angle_site_symmetry_1
_geom_angle_site_symmetry_3
_geom_angle_publ_flag
C2 N1 C7 109.56(11) . 3_666 ?
C2 N1 C8 110.80(11) . . ?
C7 N1 C8 111.61(11) 3_666 . ?
N1 C2 C3 113.03(11) . . ?
N1 C2 H21 109.0 . . ?
C3 C2 H21 109.0 . . ?
N1 C2 H22 109.0 . . ?
C3 C2 H22 109.0 . . ?
H21 C2 H22 107.8 . . ?
N4 C3 C2 109.03(11) . . ?
N4 C3 H31 109.9 . . ?
C2 C3 H31 109.9 . . ?
N4 C3 H32 109.9 . . ?
C2 C3 H32 109.9 . . ?
H31 C3 H32 108.3 . . ?
C3 N4 C5 117.32(12) . . ?
C3 N4 H41 109.2(11) . . ?
C5 N4 H41 108.2(11) . . ?
C3 N4 H42 107.6(11) . . ?
C5 N4 H42 105.7(11) . . ?
H41 N4 H42 108.5(15) . . ?
N4 C5 C6 110.49(11) . . ?
N4 C5 H51 109.6 . . ?
C6 C5 H51 109.6 . . ?
N4 C5 H52 109.6 . . ?
C6 C5 H52 109.6 . . ?
H51 C5 H52 108.1 . . ?
C5 C6 C7 115.32(12) . . ?
C5 C6 H61 108.4 . . ?
C7 C6 H61 108.4 . . ?
C5 C6 H62 108.4 . . ?
C7 C6 H62 108.4 . . ?
H61 C6 H62 107.5 . . ?
N1 C7 C6 114.42(12) 3_666 . ?
N1 C7 H71 108.7 3_666 . ?
C6 C7 H71 108.7 . . ?
N1 C7 H72 108.7 3_666 . ?
C6 C7 H72 108.7 . . ?
H71 C7 H72 107.6 . . ?
N1 C8 P1 109.52(8) . . ?
N1 C8 H81 109.8 . . ?
P1 C8 H81 109.8 . . ?
N1 C8 H82 109.8 . . ?
P1 C8 H82 109.8 . . ?
H81 C8 H82 108.2 . . ?
O12 P1 O11 116.04(6) . . ?
O12 P1 C8 108.55(6) . . ?
O11 P1 C8 107.90(6) . . ?
O12 P1 C9 110.16(6) . . ?
O11 P1 C9 105.82(6) . . ?
C8 P1 C9 108.10(6) . . ?
C10 C9 P1 117.86(9) . . ?
C10 C9 H91 107.8 . . ?
P1 C9 H91 107.8 . . ?
C10 C9 H92 107.8 . . ?
P1 C9 H92 107.8 . . ?
H91 C9 H92 107.2 . . ?
F2 C10 F3 105.73(12) . . ?
F2 C10 F1 106.03(11) . . ?
F3 C10 F1 105.72(11) . . ?
F2 C10 C9 113.74(11) . . ?
F3 C10 C9 112.67(11) . . ?
F1 C10 C9 112.30(11) . . ?
C2A C1A H11A 109.5 . . ?
C2A C1A H12A 109.5 . . ?
H11A C1A H12A 109.5 . . ?
C2A C1A H13A 109.5 . . ?
H11A C1A H13A 109.5 . . ?
H12A C1A H13A 109.5 . . ?
O22A C2A O21A 123.05(13) . . ?
O22A C2A C1A 124.00(13) . . ?
O21A C2A C1A 112.94(12) . . ?
C2A O21A H21A 109.2(15) . . ?
C2B C1B H11B 109.5 . . ?
C2B C1B H12B 109.5 . . ?
H11B C1B H12B 109.5 . . ?
C2B C1B H13B 109.5 . . ?
H11B C1B H13B 109.5 . . ?
H12B C1B H13B 109.5 . . ?
O22B C2B O21B 123.34(12) . . ?
O22B C2B C1B 124.15(13) . . ?
O21B C2B C1B 112.51(12) . . ?
C2B O21B H21B 110.1(14) . . ?

loop_
_geom_bond_atom_site_label_1
_geom_bond_atom_site_label_2
_geom_bond_distance
_geom_bond_site_symmetry_2
_geom_bond_publ_flag
N1 C2 1.4757(18) . ?
N1 C7 1.4845(18) 3_666 ?
N1 C8 1.4923(16) . ?
C2 C3 1.511(2) . ?
C2 H21 0.9900 . ?
C2 H22 0.9900 . ?
C3 N4 1.4822(19) . ?
C3 H31 0.9900 . ?
C3 H32 0.9900 . ?
N4 C5 1.4876(19) . ?
N4 H41 0.919(19) . ?
N4 H42 0.866(18) . ?
C5 C6 1.512(3) . ?
C5 H51 0.9900 . ?
C5 H52 0.9900 . ?
C6 C7 1.520(3) . ?
C6 H61 0.9900 . ?
C6 H62 0.9900 . ?
C7 N1 1.4845(18) 3_666 ?
C7 H71 0.9900 . ?
C7 H72 0.9900 . ?
C8 P1 1.8217(13) . ?
C8 H81 0.9900 . ?
C8 H82 0.9900 . ?
P1 O12 1.4997(9) . ?
P1 O11 1.5049(9) . ?
P1 C9 1.8251(13) . ?
C9 C10 1.4906(18) . ?
C9 H91 0.9900 . ?
C9 H92 0.9900 . ?
C10 F2 1.3308(16) . ?
C10 F3 1.3388(16) . ?
C10 F1 1.3434(15) . ?
C1A C2A 1.4972(19) . ?
C1A H11A 0.9800 . ?
C1A H12A 0.9800 . ?
C1A H13A 0.9800 . ?
C2A O22A 1.2058(17) . ?
C2A O21A 1.3144(17) . ?
O21A H21A 0.88(2) . ?
C1B C2B 1.4980(19) . ?
C1B H11B 0.9800 . ?
C1B H12B 0.9800 . ?
C1B H13B 0.9800 . ?
C2B O22B 1.2052(16) . ?
C2B O21B 1.3285(16) . ?
O21B H21B 0.90(2) . ?
